data_9012500
loop_
_publ_author_name
'Keffer, C.'
'Mighell, A. D.'
'Mauer, F.'
'Swanson, H.'
'Block, S.'

_publ_section_title
;
 The crystal structure of twinned low-temperature lithium phosphate
 Note: dimorphic with lithiophosphate
;
_journal_name_full 'Inorganic Chemistry'
_journal_page_first 119
_journal_page_last 125
_journal_paper_doi 10.1021/ic50047a027
_journal_volume 6
_journal_year 1967
_chemical_compound_source Synthetic
_chemical_formula_structural Li3PO4
_chemical_formula_sum 'Li3 O4 P'
_chemical_name_mineral Lithiophosphate
_space_group_crystal_system orthorhombic
_space_group_IT_number 31
_space_group_name_Hall 'P 2ac -2'
_space_group_name_H-M_alt 'P m n 21'
_symmetry_space_group_name_H-M 'P m n 21'
_cell_angle_alpha 90
_cell_angle_beta 90
_cell_angle_gamma 90
_cell_formula_units_Z 2
_cell_length_a 6.115
_cell_length_b 5.2394
_cell_length_c 4.8554
_cell_volume 155.562
_database_code_amcsd 0012673
_exptl_crystal_density_diffrn 2.472
_cod_depositor_comments
;
 Adding the _cell_formula_units_Z data item and updating the space group
 information.

 Antanas Vaitkus,
 2018-01-15
;
_cod_original_formula_sum 'Li3 P O4'
_cod_database_code 9012500

loop_
_space_group_symop_id
_space_group_symop_operation_xyz
1 x,y,z
2 1/2+x,-y,1/2+z
3 -x,y,z
4 1/2-x,-y,1/2+z

loop_
_atom_site_label
_atom_site_fract_x
_atom_site_fract_y
_atom_site_fract_z
_atom_site_U_iso_or_equiv
Li1 0.24810 0.32770 0.98600 0.01241
Li2 0.50000 0.84280 0.98930 0.01089
P 0.00000 0.82430 0.00000 0.00043
O1 0.20777 0.68676 0.89610 0.00704
O2 0.00000 0.10520 0.90040 0.00346
O3 0.50000 0.18140 0.81720 0.00595

loop_
_cod_related_entry_id
_cod_related_entry_database
_cod_related_entry_code
1 AMCSD 0012673
